data_4088583
loop_
_publ_author_name
'Smit, Wietse'
'Koudriavtsev, Vitali'
'Occhipinti, Giovanni'
'T\"ornroos, Karl W.'
'Jensen, Vidar R.'

_publ_section_title
;
 Phosphine-Based Z-Selective Ruthenium Olefin Metathesis Catalysts
;
_journal_issue 11
_journal_name_full Organometallics
_journal_page_first 1825
_journal_paper_doi 10.1021/acs.organomet.6b00214
_journal_volume 35
_journal_year 2016
_chemical_formula_moiety 'C48 H51 O2 P Ru S, C H2 Cl2'
_chemical_formula_sum 'C49 H53 Cl2 O2 P Ru S'
_chemical_formula_weight 908.91
_space_group_crystal_system monoclinic
_space_group_IT_number 14
_space_group_name_Hall '-P 2yn'
_space_group_name_H-M_alt 'P 1 21/n 1'
_atom_sites_solution_hydrogens geom
_audit_creation_method SHELXL-2014/7
_cell_angle_alpha 90
_cell_angle_beta 105.4360(10)
_cell_angle_gamma 90
_cell_formula_units_Z 4
_cell_length_a 12.8196(5)
_cell_length_b 17.0380(6)
_cell_length_c 20.3621(7)
_cell_measurement_reflns_used 9886
_cell_measurement_temperature 103(2)
_cell_measurement_theta_max 30.02
_cell_measurement_theta_min 2.39
_cell_volume 4287.1(3)
_computing_cell_refinement 'SAINT. Ver. 8.34A. Bruker-AXS, 2014'
_computing_data_collection 'APEX2. Ver. 2014.11-0. Bruker-AXS, 2014'
_computing_data_reduction 'SAINT. Ver. 8.34A. Bruker-AXS, 2014'
_computing_structure_refinement
;
SHELXL-2014/7. Sheldrick G.M., Acta Cryst. (2015). C71, 3-8.
;
_computing_structure_solution
;
SHELXT. Sheldrick G.M., Acta Cryst. (2015). A71, 3-8.
;
_diffrn_ambient_temperature 103(2)
_diffrn_measured_fraction_theta_full 1.000
_diffrn_measured_fraction_theta_max 0.999
_diffrn_measurement_device_type 'Bruker APEX-II CCD'
_diffrn_measurement_method '\w scans'
_diffrn_radiation_type MoK\a
_diffrn_radiation_wavelength 0.71073
_diffrn_reflns_av_R_equivalents 0.0771
_diffrn_reflns_av_unetI/netI 0.0531
_diffrn_reflns_Laue_measured_fraction_full 1.000
_diffrn_reflns_Laue_measured_fraction_max 0.999
_diffrn_reflns_limit_h_max 18
_diffrn_reflns_limit_h_min -18
_diffrn_reflns_limit_k_max 23
_diffrn_reflns_limit_k_min -24
_diffrn_reflns_limit_l_max 28
_diffrn_reflns_limit_l_min -28
_diffrn_reflns_number 71691
_diffrn_reflns_point_group_measured_fraction_full 1.000
_diffrn_reflns_point_group_measured_fraction_max 0.999
_diffrn_reflns_theta_full 25.242
_diffrn_reflns_theta_max 30.060
_diffrn_reflns_theta_min 2.036
_diffrn_source 'rotating anode'
_exptl_absorpt_coefficient_mu 0.616
_exptl_absorpt_correction_type numerical
_exptl_absorpt_process_details
;
SADABS. Ver. 2014/3 
Krause, L., Herbst-Irmer, R., Sheldrick, G. M. & Stalke, D. (2015). 
J. Appl. Crystallogr. 48.
;
_exptl_crystal_colour purple
_exptl_crystal_density_diffrn 1.408
_exptl_crystal_description 'irregular prism'
_exptl_crystal_F_000 1888
_exptl_crystal_size_max 0.177
_exptl_crystal_size_mid 0.075
_exptl_crystal_size_min 0.040
_exptl_transmission_factor_max 1.000
_exptl_transmission_factor_min 0.7097
_refine_diff_density_max 2.970
_refine_diff_density_min -0.794
_refine_diff_density_rms 0.103
_refine_ls_extinction_method none
_refine_ls_goodness_of_fit_ref 1.063
_refine_ls_hydrogen_treatment constr
_refine_ls_matrix_type full
_refine_ls_number_parameters 513
_refine_ls_number_reflns 12539
_refine_ls_number_restraints 0
_refine_ls_restrained_S_all 1.063
_refine_ls_R_factor_all 0.0558
_refine_ls_R_factor_gt 0.0405
_refine_ls_shift/su_max 0.001
_refine_ls_shift/su_mean 0.000
_refine_ls_structure_factor_coef Fsqd
_refine_ls_weighting_details 'w=1/[\s^2^(Fo^2^)+(0.0513P)^2^+1.6780P] where P=(Fo^2^+2Fc^2^)/3'
_refine_ls_weighting_scheme calc
_refine_ls_wR_factor_gt 0.0995
_refine_ls_wR_factor_ref 0.1059
_reflns_Friedel_coverage 0.000
_reflns_number_gt 10038
_reflns_number_total 12539
_reflns_threshold_expression 'I > 2\s(I)'
_cod_data_source_file om6b00214_si_005.cif
_cod_data_source_block Compound8b
_cod_original_sg_symbol_H-M 'P 21/n'
_cod_database_code 4088583
_shelx_shelxl_version_number 2014/7
_shelx_space_group_comment
;
The symmetry employed for this shelxl refinement is uniquely defined
by the following loop, which should always be used as a source of
symmetry information in preference to the above space-group names.
They are only intended as comments.
;
_shelx_estimated_absorpt_t_min 0.899
_shelx_estimated_absorpt_t_max 0.976

loop_
_space_group_symop_operation_xyz
'x, y, z'
'-x+1/2, y+1/2, -z+1/2'
'-x, -y, -z'
'x-1/2, -y-1/2, z-1/2'

loop_
_atom_site_label
_atom_site_type_symbol
_atom_site_fract_x
_atom_site_fract_y
_atom_site_fract_z
_atom_site_U_iso_or_equiv
_atom_site_adp_type
_atom_site_occupancy
_atom_site_site_symmetry_order
_atom_site_calc_flag
_atom_site_refinement_flags_posn
_atom_site_refinement_flags_adp
Ru1 Ru 0.20415(2) 0.53168(2) 0.20341(2) 0.01029(5) Uani 1 1 d . .
Cl1 Cl 0.80432(6) 0.44930(4) 0.33655(4) 0.03386(16) Uani 1 1 d . .
S1 S 0.26721(4) 0.64819(3) 0.25423(3) 0.01354(10) Uani 1 1 d . .
P1 P 0.03504(4) 0.58024(3) 0.16119(3) 0.01064(10) Uani 1 1 d . .
O1 O 0.35633(12) 0.46036(9) 0.24131(8) 0.0149(3) Uani 1 1 d . .
C1 C 0.25032(17) 0.52923(13) 0.12495(11) 0.0133(4) Uani 1 1 d . .
H1 H 0.2122 0.5563 0.0849 0.016 Uiso 1 1 calc R U
C1S C 0.8514(3) 0.3733(2) 0.2937(2) 0.0452(9) Uani 1 1 d . .
H1S H 0.9223 0.3548 0.3222 0.054 Uiso 1 1 calc R U
H2S H 0.8625 0.3940 0.2506 0.054 Uiso 1 1 calc R U
Cl2 Cl 0.76105(6) 0.29382(4) 0.27544(5) 0.04084(18) Uani 1 1 d . .
O2 O 0.12534(12) 0.42822(9) 0.20039(8) 0.0147(3) Uani 1 1 d . .
C2 C 0.34764(17) 0.48413(13) 0.12697(11) 0.0143(4) Uani 1 1 d . .
C3 C 0.38945(18) 0.47587(14) 0.07080(12) 0.0171(4) Uani 1 1 d . .
H3 H 0.3535 0.5003 0.0290 0.021 Uiso 1 1 calc R U
C4 C 0.4825(2) 0.43271(14) 0.07494(12) 0.0206(5) Uani 1 1 d . .
H4 H 0.5110 0.4288 0.0365 0.025 Uiso 1 1 calc R U
C5 C 0.53419(19) 0.39500(15) 0.13547(13) 0.0212(5) Uani 1 1 d . .
H5 H 0.5971 0.3645 0.1379 0.025 Uiso 1 1 calc R U
C6 C 0.49420(18) 0.40173(14) 0.19251(12) 0.0181(4) Uani 1 1 d . .
H6 H 0.5294 0.3760 0.2339 0.022 Uiso 1 1 calc R U
C7 C 0.40209(17) 0.44656(13) 0.18797(11) 0.0146(4) Uani 1 1 d . .
C8 C 0.38976(18) 0.41123(13) 0.30286(11) 0.0157(4) Uani 1 1 d . .
H8 H 0.3985 0.3558 0.2892 0.019 Uiso 1 1 calc R U
C9 C 0.4958(2) 0.43985(15) 0.34878(13) 0.0225(5) Uani 1 1 d . .
H9A H 0.5230 0.4015 0.3852 0.034 Uiso 1 1 calc R U
H9B H 0.4846 0.4904 0.3688 0.034 Uiso 1 1 calc R U
H9C H 0.5486 0.4462 0.3221 0.034 Uiso 1 1 calc R U
C10 C 0.2996(2) 0.41502(16) 0.33797(12) 0.0231(5) Uani 1 1 d . .
H10A H 0.3199 0.3845 0.3802 0.035 Uiso 1 1 calc R U
H10B H 0.2332 0.3933 0.3078 0.035 Uiso 1 1 calc R U
H10C H 0.2872 0.4698 0.3486 0.035 Uiso 1 1 calc R U
C11 C 0.02242(17) 0.42272(12) 0.16346(11) 0.0128(4) Uani 1 1 d . .
C12 C -0.02792(19) 0.34838(13) 0.15297(12) 0.0171(4) Uani 1 1 d . .
H12 H 0.0112 0.3030 0.1726 0.021 Uiso 1 1 calc R U
C13 C -0.13384(19) 0.34138(14) 0.11431(12) 0.0192(5) Uani 1 1 d . .
H13 H -0.1667 0.2910 0.1074 0.023 Uiso 1 1 calc R U
C14 C -0.19326(18) 0.40703(14) 0.08536(12) 0.0191(4) Uani 1 1 d . .
H14 H -0.2656 0.4014 0.0581 0.023 Uiso 1 1 calc R U
C15 C -0.14571(18) 0.48070(14) 0.09668(12) 0.0166(4) Uani 1 1 d . .
H15 H -0.1864 0.5258 0.0779 0.020 Uiso 1 1 calc R U
C16 C -0.03841(17) 0.48919(13) 0.13552(11) 0.0137(4) Uani 1 1 d . .
C17 C -0.02188(17) 0.61399(13) 0.23346(11) 0.0140(4) Uani 1 1 d . .
C18 C 0.03001(19) 0.55947(14) 0.29414(12) 0.0186(4) Uani 1 1 d . .
H18A H -0.0059 0.5673 0.3305 0.028 Uiso 1 1 calc R U
H18B H 0.1071 0.5719 0.3113 0.028 Uiso 1 1 calc R U
H18C H 0.0216 0.5047 0.2790 0.028 Uiso 1 1 calc R U
C19 C 0.00885(18) 0.69915(14) 0.25530(12) 0.0178(4) Uani 1 1 d . .
H19A H -0.0129 0.7109 0.2969 0.027 Uiso 1 1 calc R U
H19B H -0.0283 0.7350 0.2189 0.027 Uiso 1 1 calc R U
H19C H 0.0873 0.7058 0.2640 0.027 Uiso 1 1 calc R U
C20 C -0.14537(17) 0.60505(14) 0.21721(12) 0.0181(4) Uani 1 1 d . .
H20A H -0.1703 0.6232 0.2561 0.027 Uiso 1 1 calc R U
H20B H -0.1649 0.5497 0.2081 0.027 Uiso 1 1 calc R U
H20C H -0.1797 0.6365 0.1770 0.027 Uiso 1 1 calc R U
C21 C 0.00194(18) 0.65088(13) 0.08763(11) 0.0148(4) Uani 1 1 d . .
C22 C 0.09450(19) 0.71111(14) 0.09882(12) 0.0188(4) Uani 1 1 d . .
H22A H 0.0788 0.7490 0.0612 0.028 Uiso 1 1 calc R U
H22B H 0.1625 0.6839 0.1004 0.028 Uiso 1 1 calc R U
H22C H 0.1011 0.7388 0.1419 0.028 Uiso 1 1 calc R U
C23 C -0.00504(19) 0.60529(14) 0.02128(11) 0.0185(4) Uani 1 1 d . .
H23A H -0.0077 0.6424 -0.0159 0.028 Uiso 1 1 calc R U
H23B H -0.0706 0.5729 0.0101 0.028 Uiso 1 1 calc R U
H23C H 0.0587 0.5715 0.0274 0.028 Uiso 1 1 calc R U
C24 C -0.10504(19) 0.69523(14) 0.07798(13) 0.0209(5) Uani 1 1 d . .
H24A H -0.1162 0.7300 0.0384 0.031 Uiso 1 1 calc R U
H24B H -0.1025 0.7265 0.1188 0.031 Uiso 1 1 calc R U
H24C H -0.1648 0.6576 0.0706 0.031 Uiso 1 1 calc R U
C25 C 0.40513(17) 0.64573(13) 0.30276(11) 0.0138(4) Uani 1 1 d . .
C26 C 0.49279(17) 0.64390(13) 0.27260(11) 0.0139(4) Uani 1 1 d . .
C27 C 0.59743(17) 0.63576(13) 0.31452(11) 0.0152(4) Uani 1 1 d . .
H27 H 0.6557 0.6326 0.2940 0.018 Uiso 1 1 calc R U
C28 C 0.62054(17) 0.63212(13) 0.38528(11) 0.0147(4) Uani 1 1 d . .
C29 C 0.53411(17) 0.64137(13) 0.41457(11) 0.0145(4) Uani 1 1 d . .
H29 H 0.5480 0.6424 0.4628 0.017 Uiso 1 1 calc R U
C30 C 0.42836(17) 0.64908(13) 0.37451(11) 0.0137(4) Uani 1 1 d . .
C31 C 0.48155(17) 0.65603(13) 0.19849(11) 0.0149(4) Uani 1 1 d . .
C32 C 0.54992(18) 0.61635(14) 0.16644(12) 0.0180(4) Uani 1 1 d . .
H32 H 0.5975 0.5771 0.1907 0.022 Uiso 1 1 calc R U
C33 C 0.5494(2) 0.63346(16) 0.09963(13) 0.0230(5) Uani 1 1 d . .
H33 H 0.5963 0.6060 0.0785 0.028 Uiso 1 1 calc R U
C34 C 0.4802(2) 0.69064(16) 0.06381(13) 0.0247(5) Uani 1 1 d . .
H34 H 0.4801 0.7028 0.0183 0.030 Uiso 1 1 calc R U
C35 C 0.4113(2) 0.72999(15) 0.09450(13) 0.0252(5) Uani 1 1 d . .
H35 H 0.3625 0.7682 0.0695 0.030 Uiso 1 1 calc R U
C36 C 0.41293(19) 0.71399(14) 0.16159(12) 0.0202(5) Uani 1 1 d . .
H36 H 0.3671 0.7426 0.1827 0.024 Uiso 1 1 calc R U
C37 C 0.73301(17) 0.62162(13) 0.42713(11) 0.0155(4) Uani 1 1 d . .
C38 C 0.7559(2) 0.57728(14) 0.48695(13) 0.0206(5) Uani 1 1 d . .
H38 H 0.6980 0.5560 0.5023 0.025 Uiso 1 1 calc R U
C39 C 0.8618(2) 0.56377(16) 0.52427(13) 0.0247(5) Uani 1 1 d . .
H39 H 0.8759 0.5328 0.5645 0.030 Uiso 1 1 calc R U
C40 C 0.9469(2) 0.59530(16) 0.50312(13) 0.0257(5) Uani 1 1 d . .
H40 H 1.0194 0.5857 0.5285 0.031 Uiso 1 1 calc R U
C41 C 0.92579(19) 0.64097(16) 0.44464(12) 0.0225(5) Uani 1 1 d . .
H41 H 0.9840 0.6632 0.4303 0.027 Uiso 1 1 calc R U
C42 C 0.81989(18) 0.65427(14) 0.40699(12) 0.0179(4) Uani 1 1 d . .
H42 H 0.8062 0.6859 0.3672 0.021 Uiso 1 1 calc R U
C43 C 0.34235(17) 0.66475(14) 0.41012(11) 0.0160(4) Uani 1 1 d . .
C44 C 0.33133(19) 0.61545(15) 0.46262(13) 0.0212(5) Uani 1 1 d . .
H44 H 0.3753 0.5699 0.4735 0.025 Uiso 1 1 calc R U
C45 C 0.2567(2) 0.63229(17) 0.49923(14) 0.0277(6) Uani 1 1 d . .
H45 H 0.2493 0.5981 0.5346 0.033 Uiso 1 1 calc R U
C46 C 0.1931(2) 0.69888(18) 0.48406(14) 0.0287(6) Uani 1 1 d . .
H46 H 0.1426 0.7106 0.5094 0.034 Uiso 1 1 calc R U
C47 C 0.2027(2) 0.74882(17) 0.43175(13) 0.0273(6) Uani 1 1 d . .
H47 H 0.1586 0.7943 0.4210 0.033 Uiso 1 1 calc R U
C48 C 0.27747(19) 0.73155(15) 0.39543(12) 0.0209(5) Uani 1 1 d . .
H48 H 0.2845 0.7658 0.3600 0.025 Uiso 1 1 calc R U

loop_
_atom_site_aniso_label
_atom_site_aniso_U_11
_atom_site_aniso_U_22
_atom_site_aniso_U_33
_atom_site_aniso_U_23
_atom_site_aniso_U_13
_atom_site_aniso_U_12
Ru1 0.00805(8) 0.01235(8) 0.01048(8) 0.00017(6) 0.00248(6) 0.00028(6)
Cl1 0.0415(4) 0.0342(4) 0.0316(3) -0.0030(3) 0.0197(3) -0.0073(3)
S1 0.0088(2) 0.0151(2) 0.0159(2) -0.00265(19) 0.00191(18) -0.00027(18)
P1 0.0096(2) 0.0101(2) 0.0116(2) -0.00059(18) 0.00170(19) 0.00027(18)
O1 0.0131(7) 0.0188(8) 0.0131(7) 0.0018(6) 0.0042(6) 0.0039(6)
C1 0.0121(9) 0.0154(10) 0.0125(9) 0.0008(8) 0.0036(7) -0.0001(8)
C1S 0.0320(16) 0.0483(19) 0.064(2) -0.0237(17) 0.0290(16) -0.0147(14)
Cl2 0.0367(4) 0.0262(3) 0.0605(5) -0.0007(3) 0.0146(4) -0.0052(3)
O2 0.0105(7) 0.0136(7) 0.0187(7) 0.0016(6) 0.0018(6) -0.0001(6)
C2 0.0119(9) 0.0141(10) 0.0170(10) -0.0011(8) 0.0040(8) -0.0002(7)
C3 0.0166(10) 0.0192(11) 0.0160(10) 0.0012(8) 0.0050(8) 0.0001(8)
C4 0.0204(11) 0.0242(12) 0.0207(11) -0.0007(9) 0.0116(9) 0.0008(9)
C5 0.0166(11) 0.0229(12) 0.0262(12) 0.0000(9) 0.0095(9) 0.0044(9)
C6 0.0145(10) 0.0187(11) 0.0223(11) 0.0025(9) 0.0068(9) 0.0040(8)
C7 0.0129(10) 0.0144(10) 0.0173(10) -0.0010(8) 0.0057(8) 0.0000(8)
C8 0.0157(10) 0.0163(10) 0.0147(10) 0.0040(8) 0.0031(8) 0.0034(8)
C9 0.0195(12) 0.0243(12) 0.0203(11) 0.0017(9) -0.0006(9) 0.0020(9)
C10 0.0210(12) 0.0306(13) 0.0186(11) 0.0087(10) 0.0071(9) 0.0051(10)
C11 0.0125(9) 0.0143(10) 0.0121(9) -0.0005(7) 0.0043(8) -0.0014(8)
C12 0.0172(10) 0.0141(10) 0.0208(11) 0.0006(8) 0.0063(9) -0.0009(8)
C13 0.0184(11) 0.0154(11) 0.0250(12) -0.0016(9) 0.0079(9) -0.0067(8)
C14 0.0125(10) 0.0222(11) 0.0218(11) -0.0034(9) 0.0031(8) -0.0039(8)
C15 0.0143(10) 0.0183(11) 0.0168(10) -0.0011(8) 0.0034(8) 0.0004(8)
C16 0.0133(10) 0.0129(9) 0.0151(10) -0.0023(8) 0.0043(8) -0.0022(8)
C17 0.0122(9) 0.0154(10) 0.0157(10) -0.0005(8) 0.0058(8) 0.0012(8)
C18 0.0172(11) 0.0222(11) 0.0171(11) 0.0017(9) 0.0058(9) 0.0015(9)
C19 0.0150(10) 0.0190(11) 0.0199(11) -0.0048(9) 0.0056(9) 0.0015(8)
C20 0.0132(10) 0.0217(11) 0.0211(11) -0.0028(9) 0.0072(9) 0.0007(8)
C21 0.0147(10) 0.0145(10) 0.0138(10) 0.0017(8) 0.0016(8) 0.0014(8)
C22 0.0198(11) 0.0157(11) 0.0200(11) 0.0032(8) 0.0036(9) -0.0019(8)
C23 0.0205(11) 0.0207(11) 0.0136(10) -0.0002(8) 0.0033(8) 0.0003(9)
C24 0.0189(11) 0.0204(11) 0.0222(12) 0.0042(9) 0.0036(9) 0.0061(9)
C25 0.0089(9) 0.0139(10) 0.0180(10) -0.0026(8) 0.0027(8) -0.0014(7)
C26 0.0114(9) 0.0151(10) 0.0159(10) -0.0019(8) 0.0048(8) -0.0016(8)
C27 0.0118(10) 0.0168(10) 0.0178(10) -0.0038(8) 0.0055(8) -0.0019(8)
C28 0.0114(10) 0.0154(10) 0.0168(10) -0.0029(8) 0.0030(8) -0.0012(8)
C29 0.0140(10) 0.0150(10) 0.0145(10) -0.0020(8) 0.0034(8) -0.0005(8)
C30 0.0123(9) 0.0134(10) 0.0163(10) -0.0029(8) 0.0052(8) -0.0012(8)
C31 0.0117(10) 0.0181(11) 0.0150(10) -0.0024(8) 0.0035(8) -0.0049(8)
C32 0.0142(10) 0.0212(11) 0.0188(11) -0.0028(9) 0.0045(8) -0.0025(8)
C33 0.0220(12) 0.0281(13) 0.0215(12) -0.0031(10) 0.0104(10) -0.0043(10)
C34 0.0280(13) 0.0288(13) 0.0191(12) 0.0019(10) 0.0097(10) -0.0064(10)
C35 0.0270(13) 0.0238(12) 0.0234(12) 0.0087(10) 0.0047(10) -0.0012(10)
C36 0.0171(11) 0.0208(11) 0.0236(12) 0.0015(9) 0.0072(9) -0.0006(9)
C37 0.0122(10) 0.0161(10) 0.0180(10) -0.0044(8) 0.0038(8) 0.0007(8)
C38 0.0177(11) 0.0183(11) 0.0251(12) 0.0016(9) 0.0043(9) 0.0012(9)
C39 0.0229(12) 0.0237(12) 0.0234(12) -0.0003(10) -0.0010(10) 0.0051(10)
C40 0.0139(11) 0.0306(13) 0.0269(13) -0.0089(11) -0.0044(9) 0.0057(10)
C41 0.0117(10) 0.0327(13) 0.0233(12) -0.0107(10) 0.0048(9) -0.0019(9)
C42 0.0137(10) 0.0231(11) 0.0178(10) -0.0053(9) 0.0057(8) -0.0013(8)
C43 0.0090(9) 0.0222(11) 0.0161(10) -0.0068(8) 0.0024(8) -0.0023(8)
C44 0.0189(11) 0.0223(12) 0.0250(12) -0.0041(9) 0.0103(9) -0.0054(9)
C45 0.0263(13) 0.0332(14) 0.0290(13) -0.0107(11) 0.0169(11) -0.0127(11)
C46 0.0121(11) 0.0456(16) 0.0308(14) -0.0195(12) 0.0101(10) -0.0071(10)
C47 0.0144(11) 0.0393(15) 0.0248(13) -0.0141(11) -0.0008(9) 0.0058(10)
C48 0.0152(11) 0.0286(13) 0.0168(11) -0.0065(9) 0.0004(9) 0.0036(9)

loop_
_atom_type_symbol
_atom_type_description
_atom_type_scat_dispersion_real
_atom_type_scat_dispersion_imag
_atom_type_scat_source
C C 0.0033 0.0016 'International Tables Vol C Tables 4.2.6.8 and 6.1.1.4'
O O 0.0106 0.0060 'International Tables Vol C Tables 4.2.6.8 and 6.1.1.4'
P P 0.1023 0.0942 'International Tables Vol C Tables 4.2.6.8 and 6.1.1.4'
S S 0.1246 0.1234 'International Tables Vol C Tables 4.2.6.8 and 6.1.1.4'
Ru Ru -1.2594 0.8363 'International Tables Vol C Tables 4.2.6.8 and 6.1.1.4'
Cl Cl 0.1484 0.1585 'International Tables Vol C Tables 4.2.6.8 and 6.1.1.4'
H H 0.0000 0.0000 'International Tables Vol C Tables 4.2.6.8 and 6.1.1.4'

loop_
_geom_angle_atom_site_label_1
_geom_angle_atom_site_label_2
_geom_angle_atom_site_label_3
_geom_angle
C1 Ru1 O2 103.09(8)
C1 Ru1 O1 80.58(8)
O2 Ru1 O1 85.44(6)
C1 Ru1 P1 100.07(7)
O2 Ru1 P1 83.51(4)
O1 Ru1 P1 168.78(4)
C1 Ru1 S1 104.80(7)
O2 Ru1 S1 152.10(5)
O1 Ru1 S1 98.26(4)
P1 Ru1 S1 92.412(19)
C25 S1 Ru1 114.21(7)
C16 P1 C21 109.12(10)
C16 P1 C17 101.83(10)
C21 P1 C17 111.85(10)
C16 P1 Ru1 99.65(7)
C21 P1 Ru1 121.77(7)
C17 P1 Ru1 110.07(7)
C7 O1 C8 118.87(16)
C7 O1 Ru1 109.37(12)
C8 O1 Ru1 128.86(12)
C2 C1 Ru1 117.20(15)
C2 C1 H1 121.4
Ru1 C1 H1 121.4
Cl1 C1S Cl2 112.27(17)
Cl1 C1S H1S 109.1
Cl2 C1S H1S 109.1
Cl1 C1S H2S 109.1
Cl2 C1S H2S 109.1
H1S C1S H2S 107.9
C11 O2 Ru1 119.21(13)
C3 C2 C7 118.0(2)
C3 C2 C1 123.0(2)
C7 C2 C1 119.01(19)
C4 C3 C2 121.1(2)
C4 C3 H3 119.4
C2 C3 H3 119.4
C3 C4 C5 119.9(2)
C3 C4 H4 120.0
C5 C4 H4 120.0
C4 C5 C6 120.4(2)
C4 C5 H5 119.8
C6 C5 H5 119.8
C7 C6 C5 119.0(2)
C7 C6 H6 120.5
C5 C6 H6 120.5
O1 C7 C6 124.8(2)
O1 C7 C2 113.65(18)
C6 C7 C2 121.5(2)
O1 C8 C9 110.68(18)
O1 C8 C10 106.96(17)
C9 C8 C10 111.6(2)
O1 C8 H8 109.2
C9 C8 H8 109.2
C10 C8 H8 109.2
C8 C9 H9A 109.5
C8 C9 H9B 109.5
H9A C9 H9B 109.5
C8 C9 H9C 109.5
H9A C9 H9C 109.5
H9B C9 H9C 109.5
C8 C10 H10A 109.5
C8 C10 H10B 109.5
H10A C10 H10B 109.5
C8 C10 H10C 109.5
H10A C10 H10C 109.5
H10B C10 H10C 109.5
O2 C11 C16 121.94(19)
O2 C11 C12 119.41(19)
C16 C11 C12 118.6(2)
C13 C12 C11 120.3(2)
C13 C12 H12 119.9
C11 C12 H12 119.9
C12 C13 C14 121.1(2)
C12 C13 H13 119.5
C14 C13 H13 119.5
C15 C14 C13 119.3(2)
C15 C14 H14 120.3
C13 C14 H14 120.3
C14 C15 C16 120.6(2)
C14 C15 H15 119.7
C16 C15 H15 119.7
C15 C16 C11 120.1(2)
C15 C16 P1 127.34(17)
C11 C16 P1 112.45(16)
C20 C17 C19 109.01(18)
C20 C17 C18 108.16(18)
C19 C17 C18 108.23(18)
C20 C17 P1 112.95(15)
C19 C17 P1 112.86(15)
C18 C17 P1 105.38(15)
C17 C18 H18A 109.5
C17 C18 H18B 109.5
H18A C18 H18B 109.5
C17 C18 H18C 109.5
H18A C18 H18C 109.5
H18B C18 H18C 109.5
C17 C19 H19A 109.5
C17 C19 H19B 109.5
H19A C19 H19B 109.5
C17 C19 H19C 109.5
H19A C19 H19C 109.5
H19B C19 H19C 109.5
C17 C20 H20A 109.5
C17 C20 H20B 109.5
H20A C20 H20B 109.5
C17 C20 H20C 109.5
H20A C20 H20C 109.5
H20B C20 H20C 109.5
C24 C21 C22 108.58(19)
C24 C21 C23 107.17(18)
C22 C21 C23 109.19(19)
C24 C21 P1 114.99(16)
C22 C21 P1 107.89(15)
C23 C21 P1 108.91(15)
C21 C22 H22A 109.5
C21 C22 H22B 109.5
H22A C22 H22B 109.5
C21 C22 H22C 109.5
H22A C22 H22C 109.5
H22B C22 H22C 109.5
C21 C23 H23A 109.5
C21 C23 H23B 109.5
H23A C23 H23B 109.5
C21 C23 H23C 109.5
H23A C23 H23C 109.5
H23B C23 H23C 109.5
C21 C24 H24A 109.5
C21 C24 H24B 109.5
H24A C24 H24B 109.5
C21 C24 H24C 109.5
H24A C24 H24C 109.5
H24B C24 H24C 109.5
C30 C25 C26 118.42(19)
C30 C25 S1 118.53(16)
C26 C25 S1 123.00(17)
C27 C26 C25 118.8(2)
C27 C26 C31 116.87(19)
C25 C26 C31 124.13(19)
C26 C27 C28 122.9(2)
C26 C27 H27 118.5
C28 C27 H27 118.5
C27 C28 C29 117.5(2)
C27 C28 C37 120.5(2)
C29 C28 C37 122.0(2)
C30 C29 C28 121.3(2)
C30 C29 H29 119.3
C28 C29 H29 119.3
C29 C30 C25 120.49(19)
C29 C30 C43 117.51(19)
C25 C30 C43 121.93(19)
C32 C31 C36 118.2(2)
C32 C31 C26 120.1(2)
C36 C31 C26 121.2(2)
C33 C32 C31 121.0(2)
C33 C32 H32 119.5
C31 C32 H32 119.5
C34 C33 C32 119.9(2)
C34 C33 H33 120.1
C32 C33 H33 120.1
C35 C34 C33 119.9(2)
C35 C34 H34 120.0
C33 C34 H34 120.0
C34 C35 C36 120.3(2)
C34 C35 H35 119.8
C36 C35 H35 119.8
C35 C36 C31 120.6(2)
C35 C36 H36 119.7
C31 C36 H36 119.7
C38 C37 C42 118.1(2)
C38 C37 C28 121.0(2)
C42 C37 C28 120.9(2)
C39 C38 C37 121.0(2)
C39 C38 H38 119.5
C37 C38 H38 119.5
C40 C39 C38 120.2(2)
C40 C39 H39 119.9
C38 C39 H39 119.9
C39 C40 C41 119.7(2)
C39 C40 H40 120.2
C41 C40 H40 120.2
C40 C41 C42 120.2(2)
C40 C41 H41 119.9
C42 C41 H41 119.9
C41 C42 C37 120.7(2)
C41 C42 H42 119.7
C37 C42 H42 119.7
C48 C43 C44 118.6(2)
C48 C43 C30 121.1(2)
C44 C43 C30 120.1(2)
C45 C44 C43 120.7(2)
C45 C44 H44 119.6
C43 C44 H44 119.6
C46 C45 C44 119.9(3)
C46 C45 H45 120.0
C44 C45 H45 120.0
C45 C46 C47 120.3(2)
C45 C46 H46 119.9
C47 C46 H46 119.9
C48 C47 C46 119.5(2)
C48 C47 H47 120.3
C46 C47 H47 120.3
C47 C48 C43 121.0(2)
C47 C48 H48 119.5
C43 C48 H48 119.5

loop_
_geom_bond_atom_site_label_1
_geom_bond_atom_site_label_2
_geom_bond_distance
Ru1 C1 1.846(2)
Ru1 O2 2.0246(15)
Ru1 O1 2.2531(15)
Ru1 P1 2.2653(5)
Ru1 S1 2.2846(6)
Cl1 C1S 1.755(3)
S1 C25 1.782(2)
P1 C16 1.818(2)
P1 C21 1.880(2)
P1 C17 1.897(2)
O1 C7 1.385(3)
O1 C8 1.473(3)
C1 C2 1.457(3)
C1 H1 0.9500
C1S Cl2 1.757(3)
C1S H1S 0.9900
C1S H2S 0.9900
O2 C11 1.337(3)
C2 C3 1.393(3)
C2 C7 1.406(3)
C3 C4 1.385(3)
C3 H3 0.9500
C4 C5 1.391(3)
C4 H4 0.9500
C5 C6 1.394(3)
C5 H5 0.9500
C6 C7 1.389(3)
C6 H6 0.9500
C8 C9 1.511(3)
C8 C10 1.514(3)
C8 H8 1.0000
C9 H9A 0.9800
C9 H9B 0.9800
C9 H9C 0.9800
C10 H10A 0.9800
C10 H10B 0.9800
C10 H10C 0.9800
C11 C16 1.406(3)
C11 C12 1.412(3)
C12 C13 1.382(3)
C12 H12 0.9500
C13 C14 1.393(3)
C13 H13 0.9500
C14 C15 1.388(3)
C14 H14 0.9500
C15 C16 1.400(3)
C15 H15 0.9500
C17 C20 1.536(3)
C17 C19 1.538(3)
C17 C18 1.547(3)
C18 H18A 0.9800
C18 H18B 0.9800
C18 H18C 0.9800
C19 H19A 0.9800
C19 H19B 0.9800
C19 H19C 0.9800
C20 H20A 0.9800
C20 H20B 0.9800
C20 H20C 0.9800
C21 C24 1.532(3)
C21 C22 1.539(3)
C21 C23 1.540(3)
C22 H22A 0.9800
C22 H22B 0.9800
C22 H22C 0.9800
C23 H23A 0.9800
C23 H23B 0.9800
C23 H23C 0.9800
C24 H24A 0.9800
C24 H24B 0.9800
C24 H24C 0.9800
C25 C30 1.412(3)
C25 C26 1.417(3)
C26 C27 1.392(3)
C26 C31 1.492(3)
C27 C28 1.393(3)
C27 H27 0.9500
C28 C29 1.400(3)
C28 C37 1.478(3)
C29 C30 1.390(3)
C29 H29 0.9500
C30 C43 1.496(3)
C31 C32 1.398(3)
C31 C36 1.401(3)
C32 C33 1.389(3)
C32 H32 0.9500
C33 C34 1.387(4)
C33 H33 0.9500
C34 C35 1.384(4)
C34 H34 0.9500
C35 C36 1.388(3)
C35 H35 0.9500
C36 H36 0.9500
C37 C38 1.397(3)
C37 C42 1.400(3)
C38 C39 1.387(3)
C38 H38 0.9500
C39 C40 1.384(4)
C39 H39 0.9500
C40 C41 1.388(4)
C40 H40 0.9500
C41 C42 1.389(3)
C41 H41 0.9500
C42 H42 0.9500
C43 C48 1.394(3)
C43 C44 1.396(3)
C44 C45 1.391(3)
C44 H44 0.9500
C45 C46 1.383(4)
C45 H45 0.9500
C46 C47 1.395(4)
C46 H46 0.9500
C47 C48 1.389(3)
C47 H47 0.9500
C48 H48 0.9500

loop_
_geom_torsion_atom_site_label_1
_geom_torsion_atom_site_label_2
_geom_torsion_atom_site_label_3
_geom_torsion_atom_site_label_4
_geom_torsion
O2 Ru1 C1 C2 -80.35(17)
O1 Ru1 C1 C2 2.68(16)
P1 Ru1 C1 C2 -165.96(15)
S1 Ru1 C1 C2 98.81(16)
Ru1 C1 C2 C3 178.31(17)
Ru1 C1 C2 C7 -1.3(3)
C7 C2 C3 C4 -0.7(3)
C1 C2 C3 C4 179.7(2)
C2 C3 C4 C5 1.7(4)
C3 C4 C5 C6 -1.4(4)
C4 C5 C6 C7 0.0(4)
C8 O1 C7 C6 -14.8(3)
Ru1 O1 C7 C6 -177.24(19)
C8 O1 C7 C2 166.52(18)
Ru1 O1 C7 C2 4.1(2)
C5 C6 C7 O1 -177.6(2)
C5 C6 C7 C2 1.0(3)
C3 C2 C7 O1 178.03(19)
C1 C2 C7 O1 -2.4(3)
C3 C2 C7 C6 -0.7(3)
C1 C2 C7 C6 178.9(2)
C7 O1 C8 C9 80.9(2)
Ru1 O1 C8 C9 -120.58(18)
C7 O1 C8 C10 -157.30(19)
Ru1 O1 C8 C10 1.2(3)
Ru1 O2 C11 C16 -10.4(3)
Ru1 O2 C11 C12 170.74(15)
O2 C11 C12 C13 -179.3(2)
C16 C11 C12 C13 1.9(3)
C11 C12 C13 C14 -0.4(4)
C12 C13 C14 C15 -1.2(4)
C13 C14 C15 C16 1.4(3)
C14 C15 C16 C11 0.1(3)
C14 C15 C16 P1 -175.21(18)
O2 C11 C16 C15 179.5(2)
C12 C11 C16 C15 -1.7(3)
O2 C11 C16 P1 -4.6(3)
C12 C11 C16 P1 174.27(16)
C21 P1 C16 C15 -41.6(2)
C17 P1 C16 C15 76.8(2)
Ru1 P1 C16 C15 -170.17(19)
C21 P1 C16 C11 142.86(16)
C17 P1 C16 C11 -98.79(17)
Ru1 P1 C16 C11 14.24(16)
C16 P1 C17 C20 -43.70(18)
C21 P1 C17 C20 72.69(18)
Ru1 P1 C17 C20 -148.70(14)
C16 P1 C17 C19 -167.92(16)
C21 P1 C17 C19 -51.53(18)
Ru1 P1 C17 C19 87.08(15)
C16 P1 C17 C18 74.18(16)
C21 P1 C17 C18 -169.44(14)
Ru1 P1 C17 C18 -30.82(16)
C16 P1 C21 C24 81.15(18)
C17 P1 C21 C24 -30.7(2)
Ru1 P1 C21 C24 -163.81(14)
C16 P1 C21 C22 -157.52(15)
C17 P1 C21 C22 90.60(17)
Ru1 P1 C21 C22 -42.48(17)
C16 P1 C21 C23 -39.12(18)
C17 P1 C21 C23 -151.00(15)
Ru1 P1 C21 C23 75.92(16)
Ru1 S1 C25 C30 -108.90(16)
Ru1 S1 C25 C26 73.8(2)
C30 C25 C26 C27 7.8(3)
S1 C25 C26 C27 -174.96(17)
C30 C25 C26 C31 -167.5(2)
S1 C25 C26 C31 9.7(3)
C25 C26 C27 C28 -2.4(3)
C31 C26 C27 C28 173.3(2)
C26 C27 C28 C29 -3.5(3)
C26 C27 C28 C37 178.6(2)
C27 C28 C29 C30 3.8(3)
C37 C28 C29 C30 -178.2(2)
C28 C29 C30 C25 1.6(3)
C28 C29 C30 C43 -175.5(2)
C26 C25 C30 C29 -7.5(3)
S1 C25 C30 C29 175.12(17)
C26 C25 C30 C43 169.5(2)
S1 C25 C30 C43 -7.9(3)
C27 C26 C31 C32 37.8(3)
C25 C26 C31 C32 -146.8(2)
C27 C26 C31 C36 -134.0(2)
C25 C26 C31 C36 41.4(3)
C36 C31 C32 C33 -0.5(3)
C26 C31 C32 C33 -172.5(2)
C31 C32 C33 C34 0.0(4)
C32 C33 C34 C35 -0.5(4)
C33 C34 C35 C36 1.7(4)
C34 C35 C36 C31 -2.2(4)
C32 C31 C36 C35 1.6(3)
C26 C31 C36 C35 173.5(2)
C27 C28 C37 C38 -144.6(2)
C29 C28 C37 C38 37.5(3)
C27 C28 C37 C42 33.8(3)
C29 C28 C37 C42 -144.1(2)
C42 C37 C38 C39 -2.0(3)
C28 C37 C38 C39 176.4(2)
C37 C38 C39 C40 1.0(4)
C38 C39 C40 C41 0.5(4)
C39 C40 C41 C42 -0.8(4)
C40 C41 C42 C37 -0.3(4)
C38 C37 C42 C41 1.7(3)
C28 C37 C42 C41 -176.7(2)
C29 C30 C43 C48 121.6(2)
C25 C30 C43 C48 -55.5(3)
C29 C30 C43 C44 -53.5(3)
C25 C30 C43 C44 129.4(2)
C48 C43 C44 C45 0.4(3)
C30 C43 C44 C45 175.6(2)
C43 C44 C45 C46 -0.6(4)
C44 C45 C46 C47 0.6(4)
C45 C46 C47 C48 -0.6(4)
C46 C47 C48 C43 0.5(4)
C44 C43 C48 C47 -0.4(3)
C30 C43 C48 C47 -175.6(2)
